data_7118971
loop_
_publ_author_name
'V. V. Khutorianskyi'
'M. Sonawane'
'M. Posta'
'B. Klepetarova'
'P. Beier'

_publ_section_title
;
 Oxidative nucleophilic aromatic amination of nitrobenzenes
;
_journal_name_full Chem.Commun.
_journal_page_first 7237
_journal_volume 52
_journal_year 2016
_chemical_absolute_configuration .
_chemical_formula_moiety 'C12 H9 F5 N2 O2 S'
_chemical_formula_sum 'C12 H9 F5 N2 O2 S'
_chemical_formula_weight 340.27
_chemical_name_systematic 2-Nitro-5-(pentafluorosulfanyl)-N-phenylaniline
_space_group_IT_number 14
_symmetry_cell_setting monoclinic
_symmetry_Int_Tables_number 14
_symmetry_space_group_name_Hall '-P 2ybc'
_symmetry_space_group_name_H-M 'P 1 21/c 1'
_atom_sites_solution_hydrogens difmap
_atom_sites_solution_primary other
_audit_update_record
;
2015-11-25 deposited with the CCDC.
2016-04-27 downloaded from the CCDC.
;
_cell_angle_alpha 90
_cell_angle_beta 91.185(3)
_cell_angle_gamma 90
_cell_formula_units_Z 4
_cell_length_a 11.8093(3)
_cell_length_b 10.6449(3)
_cell_length_c 10.6262(3)
_cell_measurement_reflns_used 7337
_cell_measurement_temperature 190
_cell_measurement_theta_max 75.6080
_cell_measurement_theta_min 5.5080
_cell_volume 1335.52(6)
_computing_cell_refinement 'CrysAlis, (Oxford Diffraction, 2002)'
_computing_data_collection 'Xcalibur, (Oxford Diffraction, 2002)'
_computing_data_reduction 'CrysAlis, (Oxford Diffraction, 2002)'
_computing_molecular_graphics 'CAMERON (Watkin et al., 1996)'
_computing_publication_material 'CRYSTALS (Betteridge et al., 2003)'
_computing_structure_refinement 'CRYSTALS (Betteridge et al., 2003)'
_computing_structure_solution 'Superflip (Palatinus & Chapuis, 2007)'
_diffrn_ambient_temperature 190
_diffrn_measured_fraction_theta_full 0.996
_diffrn_measured_fraction_theta_max 0.981
_diffrn_measurement_device Area
_diffrn_measurement_device_type 'Oxford Diffraction XCALIBUR'
_diffrn_measurement_method '\f & \w scans'
_diffrn_radiation_monochromator graphite
_diffrn_radiation_probe x-ray
_diffrn_radiation_type 'Cu K\a'
_diffrn_radiation_wavelength 1.54184
_diffrn_reflns_av_R_equivalents 0.047
_diffrn_reflns_limit_h_max 14
_diffrn_reflns_limit_h_min -14
_diffrn_reflns_limit_k_max 12
_diffrn_reflns_limit_k_min -13
_diffrn_reflns_limit_l_max 12
_diffrn_reflns_limit_l_min -12
_diffrn_reflns_number 11863
_diffrn_reflns_theta_full 72.026
_diffrn_reflns_theta_max 75.817
_diffrn_reflns_theta_min 5.596
_diffrn_standards_interval_count .
_diffrn_standards_interval_time .
_diffrn_standards_number 0
_exptl_absorpt_coefficient_mu 2.845
_exptl_absorpt_correction_T_max 1.00
_exptl_absorpt_correction_T_min 0.38706
_exptl_absorpt_correction_type multi-scan
_exptl_absorpt_process_details 'CrysAlis, (Oxford Diffraction, 2002)'
_exptl_crystal_colour orange
_exptl_crystal_density_diffrn 1.692
_exptl_crystal_density_method 'not measured'
_exptl_crystal_description block
_exptl_crystal_F_000 688
_exptl_crystal_size_max 0.41
_exptl_crystal_size_mid 0.35
_exptl_crystal_size_min 0.27
_refine_diff_density_max 0.30
_refine_diff_density_min -0.25
_refine_ls_extinction_coef 9.9(19)
_refine_ls_extinction_method 'Larson (1970), Equation 22'
_refine_ls_goodness_of_fit_ref 1.0328
_refine_ls_hydrogen_treatment constr
_refine_ls_matrix_type full
_refine_ls_number_parameters 200
_refine_ls_number_reflns 2443
_refine_ls_number_restraints 0
_refine_ls_R_factor_all 0.0447
_refine_ls_R_factor_gt 0.0404
_refine_ls_shift/su_max 0.0005988
_refine_ls_shift/su_mean 0.0000408
_refine_ls_structure_factor_coef F
_refine_ls_weighting_details
;
 Method, part 1, Chebychev polynomial, (Watkin, 1994, Prince, 1982) 
 [weight] = 1.0/[A~0~*T~0~(x)+A~1~*T~1~(x) ... +A~n-1~]*T~n-1~(x)] 
 where A~i~ are the Chebychev coefficients listed below and x= Fcalc/Fmax 
 Method = Robust Weighting (Prince, 1982) 
 W = [weight] * [1-(deltaF/6*sigmaF)^2^]^2^ 
 A~i~ are: 
 7.91 3.17 6.03 
;
_refine_ls_weighting_scheme calc
_refine_ls_wR_factor_all 0.0609
_refine_ls_wR_factor_gt 0.0538
_refine_ls_wR_factor_ref 0.0538
_reflns_limit_h_max 14
_reflns_limit_h_min -14
_reflns_limit_k_max 13
_reflns_limit_k_min 0
_reflns_limit_l_max 12
_reflns_limit_l_min 0
_reflns_number_gt 2443
_reflns_number_total 2727
_reflns_threshold_expression I>2.0\s(I)
_oxford_diffrn_Wilson_B_factor 3.34
_oxford_diffrn_Wilson_scale 0.03
_oxford_refine_ls_r_factor_ref 0.0404
_oxford_refine_ls_scale 5.043(13)
_oxford_reflns_number_all 2727
_oxford_reflns_threshold_expression_ref I>2.0\s(I)
_cod_data_source_file c6cc02235a2.cif
_cod_data_source_block 1
_cod_depositor_comments
;
The following automatic conversions were performed:

'_atom_sites_solution_primary' value 'Other' changed to 'other'
according to the built-in table from CIF Core dictionary named
'cif_core.dic' version 2.4.1 from 2010-06-29.

Automatic conversion script
Id: cif_fix_values 4609 2016-04-01 06:22:49Z antanas 
;
_cod_original_cell_volume 1335.52(7)
_cod_original_sg_symbol_H-M 'P 21/c'
_cod_database_code 7118971

loop_
_symmetry_equiv_pos_as_xyz
x,y,z
-x,-y,-z
x,-y+1/2,z+1/2
-x,y+1/2,-z+1/2

loop_
_atom_site_label
_atom_site_type_symbol
_atom_site_fract_x
_atom_site_fract_y
_atom_site_fract_z
_atom_site_U_iso_or_equiv
_atom_site_occupancy
_atom_site_adp_type
_atom_site_refinement_flags_posn
_atom_site_refinement_flags_adp
_atom_site_refinement_flags_occupancy
_atom_site_disorder_assembly
_atom_site_disorder_group
_atom_site_attached_hydrogens
S1 S 0.81863(4) 0.65078(4) 0.62241(4) 0.0393 1.0000 Uani . . . . . .
F2 F 0.81539(11) 0.70694(12) 0.48491(11) 0.0507 1.0000 Uani . . . . . .
F3 F 0.82872(12) 0.60202(13) 0.76233(11) 0.0566 1.0000 Uani . . . . . .
F4 F 0.90783(12) 0.75598(12) 0.65870(13) 0.0577 1.0000 Uani . . . . . .
F5 F 0.72245(11) 0.74450(11) 0.66200(12) 0.0528 1.0000 Uani . . . . . .
F6 F 0.92146(9) 0.56427(13) 0.58569(12) 0.0545 1.0000 Uani . . . . . .
C7 C 0.71594(14) 0.53014(16) 0.58192(15) 0.0327 1.0000 Uani . . . . . .
C8 C 0.72832(13) 0.46428(16) 0.47186(15) 0.0324 1.0000 Uani . . . . . .
C9 C 0.65522(13) 0.36315(16) 0.44095(14) 0.0313 1.0000 Uani . . . . . .
N10 N 0.66936(14) 0.29819(15) 0.33282(14) 0.0407 1.0000 Uani . . . . . .
C11 C 0.74176(15) 0.33460(16) 0.23344(15) 0.0347 1.0000 Uani . . . . . .
C12 C 0.71271(19) 0.43519(19) 0.15762(19) 0.0492 1.0000 Uani . . . . . .
C13 C 0.7794(2) 0.4663(2) 0.0564(2) 0.0583 1.0000 Uani . . . . . .
C14 C 0.8740(2) 0.3954(2) 0.03149(19) 0.0559 1.0000 Uani . . . . . .
C15 C 0.90203(19) 0.2941(3) 0.1061(2) 0.0615 1.0000 Uani . . . . . .
C16 C 0.83538(17) 0.2624(2) 0.20778(19) 0.0480 1.0000 Uani . . . . . .
C17 C 0.57133(14) 0.33499(15) 0.52971(15) 0.0316 1.0000 Uani . . . . . .
N18 N 0.49647(13) 0.22767(15) 0.51455(14) 0.0385 1.0000 Uani . . . . . .
O19 O 0.42449(13) 0.20940(16) 0.59373(14) 0.0542 1.0000 Uani . . . . . .
O20 O 0.50780(13) 0.15710(14) 0.42357(13) 0.0526 1.0000 Uani . . . . . .
C21 C 0.55705(14) 0.40779(16) 0.63698(15) 0.0346 1.0000 Uani . . . . . .
C22 C 0.62872(15) 0.50549(16) 0.66518(15) 0.0363 1.0000 Uani . . . . . .
H81 H 0.7888 0.4847 0.4165 0.0361 1.0000 Uiso R . . . . .
H121 H 0.6456 0.4826 0.1751 0.0567 1.0000 Uiso R . . . . .
H131 H 0.7609 0.5358 0.0022 0.0699 1.0000 Uiso R . . . . .
H141 H 0.9192 0.4177 -0.0379 0.0652 1.0000 Uiso R . . . . .
H151 H 0.9681 0.2457 0.0887 0.0722 1.0000 Uiso R . . . . .
H161 H 0.8527 0.1922 0.2620 0.0566 1.0000 Uiso R . . . . .
H211 H 0.4967 0.3875 0.6908 0.0388 1.0000 Uiso R . . . . .
H221 H 0.6193 0.5552 0.7396 0.0409 1.0000 Uiso R . . . . .
H101 H 0.6291 0.2304 0.3228 0.0477 1.0000 Uiso R . . . . .

loop_
_atom_site_aniso_label
_atom_site_aniso_U_11
_atom_site_aniso_U_22
_atom_site_aniso_U_33
_atom_site_aniso_U_23
_atom_site_aniso_U_13
_atom_site_aniso_U_12
S1 0.0427(3) 0.0408(3) 0.0345(3) -0.00445(16) 0.00224(17) -0.00263(17)
F2 0.0592(7) 0.0530(7) 0.0401(6) 0.0045(5) 0.0048(5) -0.0151(5)
F3 0.0718(8) 0.0618(8) 0.0357(6) -0.0014(5) -0.0099(5) -0.0118(6)
F4 0.0597(8) 0.0569(7) 0.0562(7) -0.0109(6) -0.0023(6) -0.0160(6)
F5 0.0592(7) 0.0403(6) 0.0595(7) -0.0111(5) 0.0117(6) 0.0013(5)
F6 0.0366(6) 0.0590(7) 0.0680(8) -0.0150(6) 0.0011(5) -0.0009(5)
C7 0.0348(8) 0.0350(8) 0.0283(7) 0.0008(6) 0.0021(6) 0.0039(6)
C8 0.0314(7) 0.0387(8) 0.0274(7) 0.0004(6) 0.0072(6) 0.0004(6)
C9 0.0320(7) 0.0372(8) 0.0248(7) 0.0025(6) 0.0052(6) 0.0014(6)
N10 0.0472(8) 0.0451(8) 0.0304(7) -0.0073(6) 0.0135(6) -0.0147(7)
C11 0.0377(8) 0.0407(9) 0.0260(7) -0.0069(6) 0.0078(6) -0.0095(7)
C12 0.0667(13) 0.0379(9) 0.0437(10) -0.0025(8) 0.0198(9) 0.0031(9)
C13 0.0937(18) 0.0411(10) 0.0408(10) 0.0016(8) 0.0206(11) -0.0120(11)
C14 0.0617(12) 0.0721(14) 0.0346(9) -0.0118(9) 0.0193(9) -0.0295(11)
C15 0.0375(10) 0.0974(18) 0.0501(12) -0.0099(12) 0.0141(9) 0.0011(11)
C16 0.0385(9) 0.0672(13) 0.0385(9) 0.0028(9) 0.0036(7) 0.0045(8)
C17 0.0299(7) 0.0380(8) 0.0272(7) 0.0052(6) 0.0034(6) 0.0003(6)
N18 0.0361(7) 0.0479(8) 0.0316(7) 0.0077(6) 0.0047(5) -0.0071(6)
O19 0.0501(8) 0.0672(9) 0.0459(8) 0.0046(7) 0.0198(6) -0.0177(7)
O20 0.0588(9) 0.0582(9) 0.0414(7) -0.0087(6) 0.0134(6) -0.0234(7)
C21 0.0325(8) 0.0444(9) 0.0270(7) 0.0062(7) 0.0083(6) 0.0066(6)
C22 0.0422(9) 0.0406(9) 0.0265(7) -0.0008(6) 0.0073(6) 0.0079(7)

loop_
_atom_type_symbol
_atom_type_scat_dispersion_real
_atom_type_scat_dispersion_imag
_atom_type_scat_Cromer_Mann_a1
_atom_type_scat_Cromer_Mann_b1
_atom_type_scat_Cromer_Mann_a2
_atom_type_scat_Cromer_Mann_b2
_atom_type_scat_Cromer_Mann_a3
_atom_type_scat_Cromer_Mann_b3
_atom_type_scat_Cromer_Mann_a4
_atom_type_scat_Cromer_Mann_b4
_atom_type_scat_Cromer_Mann_c
_atom_type_scat_source
C 0.0181 0.0091 2.3100 20.8439 1.0200 10.2075 1.5886 0.5687 0.8650 51.6512 0.2156 'International Tables Vol C 4.2.6.8 and 6.1.1.4'
H 0.0000 0.0000 0.4930 10.5109 0.3229 26.1257 0.1402 3.1424 0.0408 57.7998 0.0030 'International Tables Vol C 4.2.6.8 and 6.1.1.4'
N 0.0311 0.0180 12.2126 0.0057 3.1322 9.8933 2.0125 28.9975 1.1663 0.5826 -11.5290 'International Tables Vol C 4.2.6.8 and 6.1.1.4'
O 0.0492 0.0322 3.0485 13.2771 2.2868 5.7011 1.5463 0.3239 0.8670 32.9089 0.2508 'International Tables Vol C 4.2.6.8 and 6.1.1.4'
F 0.0727 0.0534 3.5392 10.2825 2.6412 4.2944 1.5170 0.2615 1.0243 26.1476 0.2776 'International Tables Vol C 4.2.6.8 and 6.1.1.4'
S 0.3331 0.5567 6.9053 1.4679 5.2034 22.2151 1.4379 0.2536 1.5863 56.1720 0.8669 'International Tables Vol C 4.2.6.8 and 6.1.1.4'

loop_
_geom_angle_atom_site_label_1
_geom_angle_site_symmetry_1
_geom_angle_atom_site_label_2
_geom_angle_site_symmetry_2
_geom_angle_atom_site_label_3
_geom_angle_site_symmetry_3
_geom_angle
_geom_angle_publ_flag
F2 . S1 . F3 . 175.81(7) yes
F2 . S1 . F4 . 87.75(7) yes
F3 . S1 . F4 . 88.06(7) yes
F2 . S1 . F5 . 90.20(7) yes
F3 . S1 . F5 . 89.86(8) yes
F4 . S1 . F5 . 88.09(7) yes
F2 . S1 . F6 . 89.78(7) yes
F3 . S1 . F6 . 89.86(8) yes
F4 . S1 . F6 . 87.79(7) yes
F5 . S1 . F6 . 175.88(7) yes
F2 . S1 . C7 . 92.60(7) yes
F3 . S1 . C7 . 91.59(7) yes
F4 . S1 . C7 . 179.59(8) yes
F5 . S1 . C7 . 91.69(7) yes
F6 . S1 . C7 . 92.42(7) yes
S1 . C7 . C8 . 118.77(12) yes
S1 . C7 . C22 . 118.78(13) yes
C8 . C7 . C22 . 122.43(16) yes
C7 . C8 . C9 . 120.73(15) yes
C7 . C8 . H81 . 120.0 no
C9 . C8 . H81 . 119.3 no
C8 . C9 . N10 . 120.02(14) yes
C8 . C9 . C17 . 116.05(14) yes
N10 . C9 . C17 . 123.92(15) yes
C9 . N10 . C11 . 125.16(14) yes
C9 . N10 . H101 . 116.8 no
C11 . N10 . H101 . 118.0 no
N10 . C11 . C12 . 119.86(17) yes
N10 . C11 . C16 . 119.38(17) yes
C12 . C11 . C16 . 120.54(17) yes
C11 . C12 . C13 . 120.0(2) yes
C11 . C12 . H121 . 119.4 no
C13 . C12 . H121 . 120.6 no
C12 . C13 . C14 . 119.6(2) yes
C12 . C13 . H131 . 121.6 no
C14 . C13 . H131 . 118.8 no
C13 . C14 . C15 . 120.32(18) yes
C13 . C14 . H141 . 118.9 no
C15 . C14 . H141 . 120.8 no
C14 . C15 . C16 . 120.3(2) yes
C14 . C15 . H151 . 119.9 no
C16 . C15 . H151 . 119.8 no
C15 . C16 . C11 . 119.2(2) yes
C15 . C16 . H161 . 122.4 no
C11 . C16 . H161 . 118.4 no
C9 . C17 . N18 . 121.76(15) yes
C9 . C17 . C21 . 121.79(15) yes
N18 . C17 . C21 . 116.45(14) yes
C17 . N18 . O19 . 118.61(15) yes
C17 . N18 . O20 . 119.37(14) yes
O19 . N18 . O20 . 122.01(16) yes
C17 . C21 . C22 . 121.14(15) yes
C17 . C21 . H211 . 118.2 no
C22 . C21 . H211 . 120.6 no
C7 . C22 . C21 . 117.67(15) yes
C7 . C22 . H221 . 121.2 no
C21 . C22 . H221 . 121.1 no

loop_
_geom_bond_atom_site_label_1
_geom_bond_site_symmetry_1
_geom_bond_atom_site_label_2
_geom_bond_site_symmetry_2
_geom_bond_distance
_geom_bond_publ_flag
S1 . F2 . 1.5784(12) yes
S1 . F3 . 1.5770(12) yes
S1 . F4 . 1.5797(12) yes
S1 . F5 . 1.5754(12) yes
S1 . F6 . 1.5794(12) yes
S1 . C7 . 1.8120(18) yes
C7 . C8 . 1.374(2) yes
C7 . C22 . 1.396(2) yes
C8 . C9 . 1.414(2) yes
C8 . H81 . 0.959 no
C9 . N10 . 1.354(2) yes
C9 . C17 . 1.414(2) yes
N10 . C11 . 1.426(2) yes
N10 . H101 . 0.870 no
C11 . C12 . 1.379(3) yes
C11 . C16 . 1.378(3) yes
C12 . C13 . 1.386(3) yes
C12 . H121 . 0.961 no
C13 . C14 . 1.379(4) yes
C13 . H131 . 0.960 no
C14 . C15 . 1.375(4) yes
C14 . H141 . 0.949 no
C15 . C16 . 1.391(3) yes
C15 . H151 . 0.956 no
C16 . H161 . 0.964 no
C17 . N18 . 1.451(2) yes
C17 . C21 . 1.391(2) yes
N18 . O19 . 1.2239(19) yes
N18 . O20 . 1.234(2) yes
C21 . C22 . 1.370(3) yes
C21 . H211 . 0.948 no
C22 . H221 . 0.960 no

loop_
_geom_hbond_atom_site_label_D
_geom_hbond_site_symmetry_D
_geom_hbond_atom_site_label_H
_geom_hbond_site_symmetry_H
_geom_hbond_atom_site_label_A
_geom_hbond_site_symmetry_A
_geom_hbond_angle_DHA
_geom_hbond_distance_DH
_geom_hbond_distance_HA
_geom_hbond_distance_DA
_geom_hbond_publ_flag
C21 . H211 . O20 3_555 127.64(5) 0.948 2.519 3.188(3) yes
C22 . H221 . O19 4_656 169.70(5) 0.960 2.477 3.426(3) yes
N10 . H101 . O20 . 131.64 0.870 1.967 2.627(3) yes
N10 . H101 . C21 3_554 137.28 0.870 2.591 3.284(3) yes
